data_4117704
loop_
_publ_author_name
'W. Hill Harman'
'Jonas C. Peters'

_publ_contact_author_email jpeters@caltech.edu
_publ_contact_author_name 'Jonas Peters'
_publ_section_title
;
 Reversible H2 Addition across a Nickel-Borane Unit as a Promising
 Strategy for Catalysis
;
_journal_name_full 'Journal of the American Chemical Society'
_journal_page_first 5080
_journal_page_last 5082
_journal_paper_doi 10.1021/ja211419t
_journal_volume 134
_journal_year 2012
_chemical_formula_moiety 'C42 H33 B Br Ni P2'
_chemical_formula_sum 'C42 H33 B Br Ni P2'
_chemical_formula_weight 749.05
_chemical_name_common PhDPBPhNiBr
_chemical_name_systematic
; 
 ? 
;
_space_group_IT_number 2
_symmetry_cell_setting triclinic
_symmetry_space_group_name_Hall '-P 1'
_symmetry_space_group_name_H-M 'P -1'
_atom_sites_solution_hydrogens geom
_atom_sites_solution_primary direct
_atom_sites_solution_secondary difmap
_audit_creation_method SHELXL-97
_cell_angle_alpha 87.226(3)
_cell_angle_beta 89.257(3)
_cell_angle_gamma 68.802(3)
_cell_formula_units_Z 2
_cell_length_a 9.5770(5)
_cell_length_b 9.8305(5)
_cell_length_c 19.7127(10)
_cell_measurement_reflns_used 9574
_cell_measurement_temperature 100(2)
_cell_measurement_theta_max 37.9
_cell_measurement_theta_min 2.3
_cell_volume 1728.26(16)
_computing_cell_refinement 'SAINT-Plus v7.66A (Bruker-AXS, 2009)'
_computing_data_collection 'APEX2 v2010.7-0 (Bruker-AXS, 2010)'
_computing_data_reduction 'SAINT-Plus v7.66A (Bruker-AXS, 2009)'
_computing_molecular_graphics Diamond
_computing_publication_material CIFTAB
_computing_structure_refinement 'SHELXL-97 (Sheldrick, 2008)'
_computing_structure_solution 'SHELXS-97 (Sheldrick, 2008)'
_diffrn_ambient_temperature 100(2)
_diffrn_detector_area_resol_mean 8.3
_diffrn_measured_fraction_theta_full 0.966
_diffrn_measured_fraction_theta_max 0.966
_diffrn_measurement_device_type 'Bruker KAPPA APEX II'
_diffrn_measurement_method '\w and \f scans'
_diffrn_radiation_monochromator graphite
_diffrn_radiation_source 'fine-focus sealed tube'
_diffrn_radiation_type MoK\a
_diffrn_radiation_wavelength 0.71073
_diffrn_reflns_av_R_equivalents 0.0380
_diffrn_reflns_av_sigmaI/netI 0.0259
_diffrn_reflns_limit_h_max 16
_diffrn_reflns_limit_h_min -16
_diffrn_reflns_limit_k_max 17
_diffrn_reflns_limit_k_min -17
_diffrn_reflns_limit_l_max 34
_diffrn_reflns_limit_l_min -34
_diffrn_reflns_number 150487
_diffrn_reflns_theta_full 39.28
_diffrn_reflns_theta_max 39.28
_diffrn_reflns_theta_min 2.07
_diffrn_standards_decay_% 0
_diffrn_standards_interval_count 0
_diffrn_standards_interval_time 0
_diffrn_standards_number 0
_exptl_absorpt_coefficient_mu 1.840
_exptl_absorpt_correction_T_max 0.8519
_exptl_absorpt_correction_T_min 0.5735
_exptl_absorpt_correction_type multi-scan
_exptl_absorpt_process_details 'SADABS v2008/1 (Bruker-AXS, 2008)'
_exptl_crystal_colour red
_exptl_crystal_density_diffrn 1.439
_exptl_crystal_description plate
_exptl_crystal_F_000 766
_exptl_crystal_size_max 0.34
_exptl_crystal_size_mid 0.23
_exptl_crystal_size_min 0.09
_refine_diff_density_max 2.259
_refine_diff_density_min -0.850
_refine_diff_density_rms 0.095
_refine_ls_extinction_method none
_refine_ls_goodness_of_fit_ref 1.124
_refine_ls_hydrogen_treatment constr
_refine_ls_matrix_type full
_refine_ls_number_parameters 424
_refine_ls_number_reflns 19771
_refine_ls_number_restraints 0
_refine_ls_restrained_S_all 1.124
_refine_ls_R_factor_all 0.0517
_refine_ls_R_factor_gt 0.0380
_refine_ls_shift/su_max 0.001
_refine_ls_shift/su_mean 0.000
_refine_ls_structure_factor_coef Fsqd
_refine_ls_weighting_details 'calc w=1/[\s^2^(Fo^2^)+(0.0354P)^2^+1.5389P] where P=(Fo^2^+2Fc^2^)/3'
_refine_ls_weighting_scheme calc
_refine_ls_wR_factor_gt 0.0945
_refine_ls_wR_factor_ref 0.0990
_reflns_number_gt 16231
_reflns_number_total 19771
_reflns_threshold_expression >2sigma(I)
_cod_data_source_file ja211419t_si_001_1.cif
_cod_data_source_block PhDPBPhNiBr
_cod_original_cell_volume 1728.26(15)
_cod_database_code 4117704

loop_
_symmetry_equiv_pos_as_xyz
'x, y, z'
'-x, -y, -z'

loop_
_atom_site_label
_atom_site_type_symbol
_atom_site_fract_x
_atom_site_fract_y
_atom_site_fract_z
_atom_site_U_iso_or_equiv
_atom_site_adp_type
_atom_site_occupancy
_atom_site_symmetry_multiplicity
_atom_site_calc_flag
_atom_site_refinement_flags
Br1 Br 0.227062(15) 0.073235(16) 0.242751(7) 0.01777(3) Uani 1 1 d .
Ni1 Ni 0.422685(18) 0.161802(18) 0.248036(8) 0.01087(3) Uani 1 1 d .
P1 P 0.41249(4) 0.29672(3) 0.151995(16) 0.01100(5) Uani 1 1 d .
P2 P 0.38654(4) 0.29308(4) 0.340535(16) 0.01275(5) Uani 1 1 d .
C29 C 0.59484(17) 0.33293(17) 0.43186(7) 0.0197(2) Uani 1 1 d .
H29 H 0.5150 0.3691 0.4631 0.024 Uiso 1 1 calc R
C24 C 0.62334(15) -0.06204(15) 0.31906(7) 0.0165(2) Uani 1 1 d .
H24 H 0.6161 -0.0125 0.3599 0.020 Uiso 1 1 calc R
C20 C 0.65855(15) -0.07546(15) 0.19832(7) 0.0171(2) Uani 1 1 d .
H20 H 0.6745 -0.0345 0.1556 0.021 Uiso 1 1 calc R
C30 C 0.56895(15) 0.28565(15) 0.36865(6) 0.0152(2) Uani 1 1 d .
C32 C 0.30643(17) 0.08541(17) 0.41784(8) 0.0206(2) Uani 1 1 d .
H32 H 0.3532 0.0208 0.3831 0.025 Uiso 1 1 calc R
C17 C 0.85630(16) 0.19607(19) 0.16671(8) 0.0215(3) Uani 1 1 d .
H17 H 0.9295 0.1611 0.2018 0.026 Uiso 1 1 calc R
C23 C 0.60688(17) -0.19771(16) 0.32161(8) 0.0201(2) Uani 1 1 d .
H23 H 0.5886 -0.2390 0.3638 0.024 Uiso 1 1 calc R
C7 C 0.32961(14) 0.24327(14) 0.07957(6) 0.01307(18) Uani 1 1 d .
C1 C 0.31447(14) 0.49264(13) 0.15122(6) 0.01346(18) Uani 1 1 d .
C18 C 0.70675(14) 0.21441(15) 0.18141(6) 0.01439(19) Uani 1 1 d .
C16 C 0.89997(17) 0.22785(19) 0.10211(8) 0.0231(3) Uani 1 1 d .
H16 H 1.0019 0.2146 0.0937 0.028 Uiso 1 1 calc R
C13 C 0.60275(14) 0.26982(14) 0.12799(6) 0.01352(18) Uani 1 1 d .
C6 C 0.15942(16) 0.54561(16) 0.16068(7) 0.0185(2) Uani 1 1 d .
H6 H 0.1088 0.4792 0.1686 0.022 Uiso 1 1 calc R
C37 C 0.26859(15) 0.48514(14) 0.33430(6) 0.0154(2) Uani 1 1 d .
C31 C 0.30235(16) 0.22887(16) 0.41333(6) 0.0166(2) Uani 1 1 d .
C27 C 0.85352(18) 0.27450(19) 0.40212(8) 0.0234(3) Uani 1 1 d .
H27 H 0.9509 0.2717 0.4131 0.028 Uiso 1 1 calc R
C8 C 0.24281(18) 0.34409(16) 0.03012(7) 0.0198(2) Uani 1 1 d .
H8 H 0.2285 0.4446 0.0324 0.024 Uiso 1 1 calc R
C14 C 0.64563(15) 0.30115(15) 0.06257(7) 0.0164(2) Uani 1 1 d .
H14 H 0.5729 0.3373 0.0274 0.020 Uiso 1 1 calc R
C33 C 0.2422(2) 0.0362(2) 0.47311(9) 0.0268(3) Uani 1 1 d .
H33 H 0.2455 -0.0616 0.4758 0.032 Uiso 1 1 calc R
C15 C 0.79472(17) 0.27916(17) 0.04941(7) 0.0194(2) Uani 1 1 d .
H15 H 0.8250 0.2987 0.0051 0.023 Uiso 1 1 calc R
C21 C 0.64381(17) -0.21109(16) 0.20094(8) 0.0204(2) Uani 1 1 d .
H21 H 0.6519 -0.2622 0.1605 0.024 Uiso 1 1 calc R
C38 C 0.32614(19) 0.59582(16) 0.33801(8) 0.0225(3) Uani 1 1 d .
H38 H 0.4308 0.5720 0.3436 0.027 Uiso 1 1 calc R
C11 C 0.28858(18) 0.05025(17) 0.02086(7) 0.0211(2) Uani 1 1 d .
H11 H 0.3062 -0.0506 0.0173 0.025 Uiso 1 1 calc R
C19 C 0.65050(14) 0.00372(14) 0.25732(6) 0.01390(19) Uani 1 1 d .
C25 C 0.68481(14) 0.22929(14) 0.32149(6) 0.01455(19) Uani 1 1 d .
C4 C 0.1534(2) 0.79249(16) 0.14845(8) 0.0247(3) Uani 1 1 d .
H4 H 0.0984 0.8947 0.1471 0.030 Uiso 1 1 calc R
C36 C 0.23201(19) 0.32208(19) 0.46523(7) 0.0223(3) Uani 1 1 d .
H36 H 0.2280 0.4202 0.4628 0.027 Uiso 1 1 calc R
C3 C 0.3071(2) 0.74088(17) 0.14036(9) 0.0251(3) Uani 1 1 d .
H3 H 0.3576 0.8078 0.1340 0.030 Uiso 1 1 calc R
C28 C 0.73732(19) 0.32648(18) 0.44845(8) 0.0228(3) Uani 1 1 d .
H28 H 0.7557 0.3574 0.4912 0.027 Uiso 1 1 calc R
C26 C 0.82762(16) 0.22662(17) 0.33980(8) 0.0201(2) Uani 1 1 d .
H26 H 0.9082 0.1913 0.3089 0.024 Uiso 1 1 calc R
C39 C 0.2303(2) 0.74160(18) 0.33347(10) 0.0310(4) Uani 1 1 d .
H39 H 0.2701 0.8168 0.3360 0.037 Uiso 1 1 calc R
C9 C 0.17720(19) 0.29817(19) -0.02251(7) 0.0236(3) Uani 1 1 d .
H9 H 0.1172 0.3676 -0.0555 0.028 Uiso 1 1 calc R
C10 C 0.19926(17) 0.15135(18) -0.02680(7) 0.0209(2) Uani 1 1 d .
H10 H 0.1533 0.1203 -0.0623 0.025 Uiso 1 1 calc R
C34 C 0.1734(2) 0.1298(2) 0.52424(8) 0.0282(3) Uani 1 1 d .
H34 H 0.1300 0.0959 0.5619 0.034 Uiso 1 1 calc R
C5 C 0.07923(18) 0.69509(16) 0.15855(7) 0.0217(3) Uani 1 1 d .
H5 H -0.0264 0.7308 0.1640 0.026 Uiso 1 1 calc R
C22 C 0.61716(17) -0.27245(16) 0.26263(8) 0.0215(2) Uani 1 1 d .
H22 H 0.6061 -0.3648 0.2643 0.026 Uiso 1 1 calc R
C12 C 0.35272(17) 0.09589(15) 0.07407(7) 0.0180(2) Uani 1 1 d .
H12 H 0.4127 0.0260 0.1069 0.022 Uiso 1 1 calc R
C2 C 0.38853(17) 0.59099(15) 0.14155(7) 0.0182(2) Uani 1 1 d .
H2 H 0.4941 0.5559 0.1358 0.022 Uiso 1 1 calc R
C35 C 0.1682(2) 0.2728(2) 0.52009(8) 0.0278(3) Uani 1 1 d .
H35 H 0.1209 0.3371 0.5549 0.033 Uiso 1 1 calc R
C41 C 0.01996(19) 0.6681(2) 0.32156(8) 0.0287(3) Uani 1 1 d .
H41 H -0.0849 0.6930 0.3161 0.034 Uiso 1 1 calc R
C42 C 0.11396(17) 0.52211(18) 0.32561(8) 0.0218(3) Uani 1 1 d .
H42 H 0.0735 0.4475 0.3225 0.026 Uiso 1 1 calc R
C40 C 0.0785(2) 0.77752(19) 0.32543(9) 0.0310(4) Uani 1 1 d .
H40 H 0.0139 0.8771 0.3225 0.037 Uiso 1 1 calc R
B1 B 0.65779(15) 0.16197(16) 0.25284(7) 0.0139(2) Uani 1 1 d .

loop_
_atom_site_aniso_label
_atom_site_aniso_U_11
_atom_site_aniso_U_22
_atom_site_aniso_U_33
_atom_site_aniso_U_23
_atom_site_aniso_U_13
_atom_site_aniso_U_12
Br1 0.01312(5) 0.02140(6) 0.02154(6) -0.00047(4) -0.00175(4) -0.00956(5)
Ni1 0.01068(6) 0.01115(6) 0.01125(6) -0.00103(4) -0.00045(4) -0.00442(5)
P1 0.01060(12) 0.01074(12) 0.01152(11) -0.00086(9) -0.00086(9) -0.00363(9)
P2 0.01294(13) 0.01366(13) 0.01211(12) -0.00242(9) 0.00097(9) -0.00516(10)
C29 0.0213(6) 0.0217(6) 0.0177(5) -0.0059(4) -0.0015(4) -0.0093(5)
C24 0.0149(5) 0.0162(5) 0.0169(5) 0.0000(4) -0.0014(4) -0.0039(4)
C20 0.0146(5) 0.0172(5) 0.0184(5) -0.0034(4) 0.0016(4) -0.0042(4)
C30 0.0152(5) 0.0159(5) 0.0152(5) -0.0032(4) -0.0005(4) -0.0062(4)
C32 0.0216(6) 0.0194(6) 0.0199(5) 0.0024(4) 0.0022(5) -0.0066(5)
C17 0.0124(5) 0.0317(7) 0.0201(6) -0.0008(5) 0.0008(4) -0.0078(5)
C23 0.0196(6) 0.0175(6) 0.0228(6) 0.0011(4) 0.0002(5) -0.0065(5)
C7 0.0133(5) 0.0142(5) 0.0120(4) -0.0018(3) -0.0006(3) -0.0052(4)
C1 0.0144(5) 0.0119(4) 0.0130(4) -0.0007(3) -0.0019(4) -0.0032(4)
C18 0.0111(4) 0.0173(5) 0.0149(4) -0.0017(4) 0.0004(4) -0.0053(4)
C16 0.0153(6) 0.0318(8) 0.0232(6) -0.0014(5) 0.0050(5) -0.0098(5)
C13 0.0127(5) 0.0142(5) 0.0140(4) -0.0014(4) 0.0006(3) -0.0051(4)
C6 0.0168(5) 0.0169(5) 0.0186(5) -0.0018(4) 0.0010(4) -0.0023(4)
C37 0.0154(5) 0.0153(5) 0.0138(4) -0.0024(4) 0.0038(4) -0.0035(4)
C31 0.0173(5) 0.0209(6) 0.0128(4) -0.0004(4) 0.0002(4) -0.0083(4)
C27 0.0202(6) 0.0280(7) 0.0258(6) -0.0017(5) -0.0069(5) -0.0128(5)
C8 0.0254(6) 0.0181(6) 0.0155(5) 0.0004(4) -0.0059(4) -0.0073(5)
C14 0.0167(5) 0.0183(5) 0.0150(5) -0.0002(4) 0.0012(4) -0.0075(4)
C33 0.0287(8) 0.0270(7) 0.0238(6) 0.0093(5) 0.0014(6) -0.0104(6)
C15 0.0194(6) 0.0222(6) 0.0182(5) -0.0013(4) 0.0056(4) -0.0094(5)
C21 0.0192(6) 0.0191(6) 0.0234(6) -0.0066(5) 0.0017(5) -0.0068(5)
C38 0.0261(7) 0.0160(5) 0.0255(6) -0.0011(5) 0.0040(5) -0.0078(5)
C11 0.0265(7) 0.0205(6) 0.0186(5) -0.0068(4) -0.0009(5) -0.0103(5)
C19 0.0097(4) 0.0148(5) 0.0157(5) -0.0007(4) -0.0013(3) -0.0025(4)
C25 0.0125(5) 0.0152(5) 0.0161(5) -0.0006(4) -0.0010(4) -0.0053(4)
C4 0.0313(8) 0.0138(5) 0.0231(6) -0.0031(5) -0.0081(5) -0.0006(5)
C36 0.0269(7) 0.0296(7) 0.0138(5) -0.0056(5) 0.0037(5) -0.0139(6)
C3 0.0330(8) 0.0143(5) 0.0288(7) -0.0005(5) -0.0074(6) -0.0094(5)
C28 0.0267(7) 0.0248(7) 0.0209(6) -0.0041(5) -0.0062(5) -0.0133(6)
C26 0.0150(5) 0.0254(6) 0.0217(6) -0.0027(5) -0.0024(4) -0.0093(5)
C39 0.0427(10) 0.0160(6) 0.0310(8) -0.0012(5) 0.0051(7) -0.0070(6)
C9 0.0277(7) 0.0270(7) 0.0151(5) -0.0013(5) -0.0068(5) -0.0083(6)
C10 0.0220(6) 0.0285(7) 0.0140(5) -0.0066(5) -0.0005(4) -0.0107(5)
C34 0.0279(7) 0.0430(10) 0.0154(5) 0.0067(6) 0.0005(5) -0.0158(7)
C5 0.0204(6) 0.0182(6) 0.0192(5) -0.0037(4) -0.0026(5) 0.0022(5)
C22 0.0200(6) 0.0169(6) 0.0285(7) -0.0028(5) 0.0016(5) -0.0074(5)
C12 0.0216(6) 0.0153(5) 0.0168(5) -0.0028(4) -0.0033(4) -0.0058(4)
C2 0.0204(6) 0.0129(5) 0.0220(6) -0.0004(4) -0.0035(4) -0.0066(4)
C35 0.0312(8) 0.0423(9) 0.0135(5) -0.0040(5) 0.0043(5) -0.0173(7)
C41 0.0206(7) 0.0312(8) 0.0222(6) 0.0016(6) 0.0059(5) 0.0045(6)
C42 0.0164(6) 0.0243(6) 0.0210(6) -0.0011(5) 0.0028(4) -0.0030(5)
C40 0.0374(9) 0.0209(7) 0.0221(6) 0.0002(5) 0.0069(6) 0.0042(6)
B1 0.0102(5) 0.0161(5) 0.0143(5) -0.0016(4) -0.0003(4) -0.0034(4)

loop_
_atom_type_symbol
_atom_type_description
_atom_type_scat_dispersion_real
_atom_type_scat_dispersion_imag
_atom_type_scat_source
H H 0.0000 0.0000 'International Tables Vol C Tables 4.2.6.8 and 6.1.1.4'
C C 0.0033 0.0016 'International Tables Vol C Tables 4.2.6.8 and 6.1.1.4'
P P 0.1023 0.0942 'International Tables Vol C Tables 4.2.6.8 and 6.1.1.4'
Ni Ni 0.3393 1.1124 'International Tables Vol C Tables 4.2.6.8 and 6.1.1.4'
Br Br -0.2901 2.4595 'International Tables Vol C Tables 4.2.6.8 and 6.1.1.4'
B B 0.0013 0.0007 'International Tables Vol C Tables 4.2.6.8 and 6.1.1.4'

loop_
_geom_angle_atom_site_label_1
_geom_angle_atom_site_label_2
_geom_angle_atom_site_label_3
_geom_angle
C19 Ni1 P2 105.36(4)
C19 Ni1 P1 106.91(4)
P2 Ni1 P1 112.452(14)
C19 Ni1 B1 41.73(5)
P2 Ni1 B1 84.25(4)
P1 Ni1 B1 82.80(4)
C19 Ni1 Br1 118.05(4)
P2 Ni1 Br1 107.326(12)
P1 Ni1 Br1 106.893(11)
B1 Ni1 Br1 159.72(4)
C13 P1 C1 105.85(6)
C13 P1 C7 105.83(6)
C1 P1 C7 102.80(6)
C13 P1 Ni1 107.27(4)
C1 P1 Ni1 119.56(4)
C7 P1 Ni1 114.49(4)
C30 P2 C37 106.16(6)
C30 P2 C31 106.42(6)
C37 P2 C31 101.00(6)
C30 P2 Ni1 107.25(4)
C37 P2 Ni1 119.09(4)
C31 P2 Ni1 115.94(5)
C28 C29 C30 119.73(14)
C28 C29 H29 120.1
C30 C29 H29 120.1
C23 C24 C19 121.86(13)
C23 C24 H24 119.1
C19 C24 H24 119.1
C21 C20 C19 122.07(13)
C21 C20 H20 119.0
C19 C20 H20 119.0
C29 C30 C25 121.82(12)
C29 C30 P2 123.67(11)
C25 C30 P2 114.51(9)
C33 C32 C31 120.40(15)
C33 C32 H32 119.8
C31 C32 H32 119.8
C16 C17 C18 121.71(14)
C16 C17 H17 119.1
C18 C17 H17 119.1
C22 C23 C24 120.20(14)
C22 C23 H23 119.9
C24 C23 H23 119.9
C12 C7 C8 118.77(12)
C12 C7 P1 118.42(10)
C8 C7 P1 122.80(10)
C2 C1 C6 119.53(12)
C2 C1 P1 122.23(10)
C6 C1 P1 118.24(10)
C17 C18 C13 116.66(12)
C17 C18 B1 122.29(12)
C13 C18 B1 120.82(11)
C17 C16 C15 120.40(13)
C17 C16 H16 119.8
C15 C16 H16 119.8
C14 C13 C18 122.12(12)
C14 C13 P1 124.07(10)
C18 C13 P1 113.81(9)
C5 C6 C1 120.15(14)
C5 C6 H6 119.9
C1 C6 H6 119.9
C38 C37 C42 119.28(13)
C38 C37 P2 122.39(11)
C42 C37 P2 118.33(11)
C32 C31 C36 118.62(13)
C32 C31 P2 120.25(10)
C36 C31 P2 121.13(11)
C26 C27 C28 120.30(14)
C26 C27 H27 119.8
C28 C27 H27 119.8
C9 C8 C7 120.45(14)
C9 C8 H8 119.8
C7 C8 H8 119.8
C15 C14 C13 119.76(13)
C15 C14 H14 120.1
C13 C14 H14 120.1
C34 C33 C32 120.29(16)
C34 C33 H33 119.9
C32 C33 H33 119.9
C14 C15 C16 119.32(13)
C14 C15 H15 120.3
C16 C15 H15 120.3
C20 C21 C22 120.24(13)
C20 C21 H21 119.9
C22 C21 H21 119.9
C37 C38 C39 120.02(16)
C37 C38 H38 120.0
C39 C38 H38 120.0
C10 C11 C12 120.26(14)
C10 C11 H11 119.9
C12 C11 H11 119.9
C24 C19 C20 116.08(12)
C24 C19 B1 122.37(11)
C20 C19 B1 121.34(12)
C24 C19 Ni1 94.33(8)
C20 C19 Ni1 100.37(8)
B1 C19 Ni1 71.79(7)
C30 C25 C26 116.72(12)
C30 C25 B1 121.44(11)
C26 C25 B1 121.72(12)
C3 C4 C5 120.09(14)
C3 C4 H4 120.0
C5 C4 H4 120.0
C35 C36 C31 120.81(16)
C35 C36 H36 119.6
C31 C36 H36 119.6
C4 C3 C2 120.32(15)
C4 C3 H3 119.8
C2 C3 H3 119.8
C29 C28 C27 119.75(13)
C29 C28 H28 120.1
C27 C28 H28 120.1
C27 C26 C25 121.64(14)
C27 C26 H26 119.2
C25 C26 H26 119.2
C40 C39 C38 120.56(18)
C40 C39 H39 119.7
C38 C39 H39 119.7
C10 C9 C8 120.17(14)
C10 C9 H9 119.9
C8 C9 H9 119.9
C11 C10 C9 119.75(13)
C11 C10 H10 120.1
C9 C10 H10 120.1
C35 C34 C33 119.75(14)
C35 C34 H34 120.1
C33 C34 H34 120.1
C6 C5 C4 120.06(15)
C6 C5 H5 120.0
C4 C5 H5 120.0
C23 C22 C21 119.54(14)
C23 C22 H22 120.2
C21 C22 H22 120.2
C11 C12 C7 120.57(13)
C11 C12 H12 119.7
C7 C12 H12 119.7
C3 C2 C1 119.83(14)
C3 C2 H2 120.1
C1 C2 H2 120.1
C36 C35 C34 120.13(16)
C36 C35 H35 119.9
C34 C35 H35 119.9
C40 C41 C42 120.34(17)
C40 C41 H41 119.8
C42 C41 H41 119.8
C41 C42 C37 119.91(16)
C41 C42 H42 120.0
C37 C42 H42 120.0
C39 C40 C41 119.89(16)
C39 C40 H40 120.1
C41 C40 H40 120.1
C19 B1 C18 116.46(11)
C19 B1 C25 118.11(11)
C18 B1 C25 120.32(11)
C19 B1 Ni1 66.48(7)
C18 B1 Ni1 111.22(8)
C25 B1 Ni1 111.03(8)

loop_
_geom_bond_atom_site_label_1
_geom_bond_atom_site_label_2
_geom_bond_distance
Br1 Ni1 2.3393(2)
Ni1 C19 2.1771(12)
Ni1 P2 2.2357(4)
Ni1 P1 2.2408(4)
Ni1 B1 2.2554(14)
P1 C13 1.8042(13)
P1 C1 1.8114(13)
P1 C7 1.8298(12)
P2 C30 1.8147(14)
P2 C37 1.8151(14)
P2 C31 1.8325(13)
C29 C28 1.386(2)
C29 C30 1.4063(18)
C29 H29 0.9500
C24 C23 1.397(2)
C24 C19 1.4157(19)
C24 H24 0.9500
C20 C21 1.389(2)
C20 C19 1.4164(19)
C20 H20 0.9500
C30 C25 1.4074(18)
C32 C33 1.395(2)
C32 C31 1.395(2)
C32 H32 0.9500
C17 C16 1.391(2)
C17 C18 1.4055(19)
C17 H17 0.9500
C23 C22 1.389(2)
C23 H23 0.9500
C7 C12 1.3937(19)
C7 C8 1.3982(19)
C1 C2 1.3959(19)
C1 C6 1.3978(19)
C18 C13 1.4061(18)
C18 B1 1.5987(19)
C16 C15 1.399(2)
C16 H16 0.9500
C13 C14 1.4022(18)
C6 C5 1.389(2)
C6 H6 0.9500
C37 C38 1.391(2)
C37 C42 1.402(2)
C31 C36 1.402(2)
C27 C26 1.393(2)
C27 C28 1.393(2)
C27 H27 0.9500
C8 C9 1.394(2)
C8 H8 0.9500
C14 C15 1.388(2)
C14 H14 0.9500
C33 C34 1.389(3)
C33 H33 0.9500
C15 H15 0.9500
C21 C22 1.393(2)
C21 H21 0.9500
C38 C39 1.394(2)
C38 H38 0.9500
C11 C10 1.385(2)
C11 C12 1.3930(19)
C11 H11 0.9500
C19 B1 1.580(2)
C25 C26 1.4097(19)
C25 B1 1.5987(19)
C4 C3 1.383(3)
C4 C5 1.389(3)
C4 H4 0.9500
C36 C35 1.387(2)
C36 H36 0.9500
C3 C2 1.395(2)
C3 H3 0.9500
C28 H28 0.9500
C26 H26 0.9500
C39 C40 1.376(3)
C39 H39 0.9500
C9 C10 1.388(2)
C9 H9 0.9500
C10 H10 0.9500
C34 C35 1.388(3)
C34 H34 0.9500
C5 H5 0.9500
C22 H22 0.9500
C12 H12 0.9500
C2 H2 0.9500
C35 H35 0.9500
C41 C40 1.386(3)
C41 C42 1.390(2)
C41 H41 0.9500
C42 H42 0.9500
C40 H40 0.9500
